data_2002686
loop_
_publ_author_name
'Moehr, S'
'Mueller-Buschbaum, Hk'

_publ_section_title
;
Ein gemischtvalentes Oxometallat mit Cr3+ anstelle von Ti3+: Ba2
(Ti4+)4 Cr2 O13
;
_journal_name_full
;
Zeitschrift fuer Naturforschung, Teil B. Anorganische Chemie,
Organische Chemie (42,1987-)
;
_journal_page_first 911
_journal_page_last 914
_journal_volume 49
_journal_year 1994
_chemical_formula_structural 'Ba2 (Cr2 Ti4) O13'
_chemical_formula_sum 'Ba2 Cr2 O13 Ti4'
_chemical_name_systematic 'Dibarium dichromium tetratitanium oxide'
_space_group_IT_number 12
_symmetry_cell_setting monoclinic
_symmetry_Int_Tables_number 12
_symmetry_space_group_name_Hall '-C 2y'
_symmetry_space_group_name_H-M 'C 1 2/m 1'
_cell_angle_alpha 90
_cell_angle_beta 98.137
_cell_angle_gamma 90
_cell_formula_units_Z 2
_cell_length_a 15.0185(2)
_cell_length_b 3.9419(1)
_cell_length_c 9.0764(2)
_cell_volume 531.9
_refine_ls_R_factor_all 0.072
_cod_database_code 2002686

loop_
_symmetry_equiv_pos_as_xyz
x,y,z
x,-y,z
-x,-y,-z
-x,y,-z
1/2+x,1/2+y,z
1/2+x,1/2-y,z
1/2-x,1/2-y,-z
1/2-x,1/2+y,-z

loop_
_atom_site_label
_atom_site_type_symbol
_atom_site_symmetry_multiplicity
_atom_site_Wyckoff_symbol
_atom_site_fract_x
_atom_site_fract_y
_atom_site_fract_z
_atom_site_occupancy
_atom_site_attached_hydrogens
_atom_site_calc_flag
Ba1 Ba2+ 4 i 0.4486(1) 0. 0.2229(1) 1. 0 d
Ti1 Ti4+ 4 i 0.1688(2) 0. 0.4432(2) 0.667 0 d
Cr1 Cr3+ 4 i 0.1688(2) 0. 0.4432(2) 0.333 0 d
Ti2 Ti4+ 4 i 0.1221(2) 0. 0.0990(2) 0.667 0 d
Cr2 Cr3+ 4 i 0.1221(2) 0. 0.0990(2) 0.333 0 d
Ti3 Ti4+ 4 i 0.2471(2) 0. 0.7759(2) 0.667 0 d
Cr3 Cr3+ 4 i 0.2471(2) 0. 0.7759(2) 0.333 0 d
O1 O2- 2 a 0. 0. 0. 1. 0 d
O2 O2- 4 i 0.24 0. 0.247 1. 0 d
O3 O2- 4 i 0.069 0. 0.3 1. 0 d
O4 O2- 4 i 0.129 0. 0.619 1. 0 d
O5 O2- 4 i 0.371 0. 0.887 1. 0 d
O6 O2- 4 i 0.172 0. 0.916 1. 0 d
O7 O2- 4 i 0.299 0. 0.57 1. 0 d

loop_
_atom_type_symbol
_atom_type_oxidation_number
Ba2+ 2.000
Ti4+ 4.000
Cr3+ 3.000
O2- -2.000
